data_7112998
loop_
_publ_author_name
'Kitagawa, Hakuba'
'Ozawa, Yoshiki'
'Toriumi, Koshiro'

_publ_section_title
;
 Flexibility of cubane-like Cu4I4 framework: temperature dependence of
 molecular structure and luminescence thermochromism of [Cu4I4(PPh3)4] in
 two polymorphic crystalline states.
;
_journal_issue 34
_journal_name_full 'Chemical communications (Cambridge, England)'
_journal_page_first 6302
_journal_page_last 6304
_journal_paper_doi 10.1039/c0cc01434f
_journal_volume 46
_journal_year 2010
_chemical_absolute_configuration ad
_chemical_formula_moiety '((C6 H5)3 P) Cu I)4'
_chemical_formula_sum 'C72 H60 Cu4 I4 P4'
_chemical_formula_weight 1810.84
_chemical_name_systematic tetrakis(triphenylphosphane-\m~3~-iodo-copper(I))
_space_group_IT_number 220
_symmetry_cell_setting cubic
_symmetry_Int_Tables_number 220
_symmetry_space_group_name_Hall 'I -4bd 2c 3'
_symmetry_space_group_name_H-M 'I -4 3 d'
_atom_sites_solution_hydrogens geom
_atom_sites_solution_primary direct
_atom_sites_solution_secondary difmap
_audit_creation_method SHELXL-97
_cell_angle_alpha 90.00
_cell_angle_beta 90.00
_cell_angle_gamma 90.00
_cell_formula_units_Z 16
_cell_length_a 29.9058(5)
_cell_length_b 29.9058(5)
_cell_length_c 29.9058(5)
_cell_measurement_temperature 153(1)
_cell_volume 26746.5(8)
_computing_cell_refinement 'Rapid-Auto (Rigaku Co. Ltd., 2006)'
_computing_data_collection 'Rapid-Auto (Rigaku Co. Ltd., 2006)'
_computing_data_reduction 'RAPID-AUTO (Rigaku Co. Ltd., 2006), SORTAV (Blessing, 1995)'
_computing_structure_refinement 'SHELXL-97 (Sheldrick, 1997)'
_computing_structure_solution 'SHELXS-86 (Sheldrick, 1986)'
_diffrn_ambient_temperature 153(1)
_diffrn_detector_area_resol_mean 10
_diffrn_measured_fraction_theta_full 0.999
_diffrn_measured_fraction_theta_max 0.999
_diffrn_measurement_device_type 'Rigaku R-AXIS RAPID-F'
_diffrn_measurement_method '\w axis oscillation'
_diffrn_radiation_monochromator graphite
_diffrn_radiation_probe x-ray
_diffrn_radiation_type MoK\a
_diffrn_radiation_wavelength 0.71073
_diffrn_reflns_av_R_equivalents 0.0425
_diffrn_reflns_av_sigmaI/netI 0.0267
_diffrn_reflns_limit_h_max 39
_diffrn_reflns_limit_h_min -10
_diffrn_reflns_limit_k_max 41
_diffrn_reflns_limit_k_min -42
_diffrn_reflns_limit_l_max 41
_diffrn_reflns_limit_l_min -39
_diffrn_reflns_number 47686
_diffrn_reflns_theta_full 30.00
_diffrn_reflns_theta_max 30.00
_diffrn_reflns_theta_min 3.05
_diffrn_source 'normal focus sealed tube'
_diffrn_source_type 'Rigaku R-AXIS'
_exptl_absorpt_coefficient_mu 3.239
_exptl_absorpt_correction_T_max 0.6903
_exptl_absorpt_correction_T_min 0.6693
_exptl_absorpt_correction_type empirical
_exptl_absorpt_process_details 'ABSCOR (Higashi, Rigaku Co.Ltd., 1995)'
_exptl_crystal_colour colorless
_exptl_crystal_density_diffrn 1.799
_exptl_crystal_density_method 'not measured'
_exptl_crystal_description block
_exptl_crystal_F_000 14080
_exptl_crystal_recrystallization_method toluene/ether
_exptl_crystal_size_max 0.24
_exptl_crystal_size_mid 0.22
_exptl_crystal_size_min 0.22
_refine_diff_density_max 1.002
_refine_diff_density_min -1.261
_refine_diff_density_rms 0.087
_refine_ls_abs_structure_details 'Flack H D (1983), Acta Cryst. A39, 876-881'
_refine_ls_abs_structure_Flack 0.08(4)
_refine_ls_extinction_method none
_refine_ls_goodness_of_fit_ref 1.159
_refine_ls_hydrogen_treatment constr
_refine_ls_matrix_type full
_refine_ls_number_parameters 253
_refine_ls_number_reflns 6483
_refine_ls_number_restraints 0
_refine_ls_restrained_S_all 1.159
_refine_ls_R_factor_all 0.0583
_refine_ls_R_factor_gt 0.0354
_refine_ls_shift/su_max 0.002
_refine_ls_shift/su_mean 0.000
_refine_ls_structure_factor_coef Fsqd
_refine_ls_weighting_details 'calc w=1/[\s^2^(Fo^2^)+(0.0888P)^2^+400.4432P] where P=(Fo^2^+2Fc^2^)/3'
_refine_ls_weighting_scheme calc
_refine_ls_wR_factor_gt 0.0934
_refine_ls_wR_factor_ref 0.1785
_reflns_number_gt 5667
_reflns_number_total 6483
_reflns_threshold_expression >2sigma(I)
_cod_data_source_file c0cc01434f.txt
_cod_data_source_block cuipph_cubic_153k
_cod_database_code 7112998

loop_
_symmetry_equiv_pos_as_xyz
'x, y, z'
'x, -y, -z+1/2'
'-x, -y+1/2, z'
'-x, y+1/2, -z+1/2'
'y+1/4, -x+3/4, -z+1/4'
'-y+1/4, -x+3/4, z+3/4'
'-y+3/4, x+3/4, -z+1/4'
'y+3/4, x+3/4, z+3/4'
'y, z, x'
'-y, -z+1/2, x'
'y, -z, -x+1/2'
'-y, z+1/2, -x+1/2'
'z+1/4, -y+3/4, -x+1/4'
'z+1/4, y+1/4, x+1/4'
'-z+3/4, y+3/4, -x+1/4'
'-z+3/4, -y+1/4, x+1/4'
'z, x, y'
'-z+1/2, x, -y'
'-z, -x+1/2, y'
'z+1/2, -x+1/2, -y'
'x+3/4, z+3/4, y+3/4'
'x+3/4, -z+1/4, -y+3/4'
'-x+3/4, z+3/4, -y+1/4'
'-x+1/4, -z+3/4, y+3/4'
'x+1/2, y+1/2, z+1/2'
'x+1/2, -y+1/2, -z+1'
'-x+1/2, -y+1, z+1/2'
'-x+1/2, y+1, -z+1'
'y+3/4, -x+5/4, -z+3/4'
'-y+3/4, -x+5/4, z+5/4'
'-y+5/4, x+5/4, -z+3/4'
'y+5/4, x+5/4, z+5/4'
'y+1/2, z+1/2, x+1/2'
'-y+1/2, -z+1, x+1/2'
'y+1/2, -z+1/2, -x+1'
'-y+1/2, z+1, -x+1'
'z+3/4, -y+5/4, -x+3/4'
'z+3/4, y+3/4, x+3/4'
'-z+5/4, y+5/4, -x+3/4'
'-z+5/4, -y+3/4, x+3/4'
'z+1/2, x+1/2, y+1/2'
'-z+1, x+1/2, -y+1/2'
'-z+1/2, -x+1, y+1/2'
'z+1, -x+1, -y+1/2'
'x+5/4, z+5/4, y+5/4'
'x+5/4, -z+3/4, -y+5/4'
'-x+5/4, z+5/4, -y+3/4'
'-x+3/4, -z+5/4, y+5/4'

loop_
_atom_site_label
_atom_site_type_symbol
_atom_site_fract_x
_atom_site_fract_y
_atom_site_fract_z
_atom_site_U_iso_or_equiv
_atom_site_adp_type
_atom_site_occupancy
_atom_site_symmetry_multiplicity
_atom_site_calc_flag
_atom_site_refinement_flags
I2 I 0.991680(19) 0.037969(18) 0.921228(18) 0.02694(13) Uani 1 1 d .
I1 I 1.054878(19) 0.054878(19) 1.054878(19) 0.0292(2) Uani 1 3 d S
Cu1 Cu 0.96292(4) -0.03708(4) 0.96292(4) 0.0311(4) Uani 1 3 d S
Cu2 Cu 1.05454(4) 0.01161(4) 0.97650(4) 0.0318(3) Uani 1 1 d .
P1 P 0.91935(7) -0.08065(7) 0.91935(7) 0.0270(7) Uani 1 3 d S
P2 P 1.12603(7) 0.00777(8) 0.95370(7) 0.0259(4) Uani 1 1 d .
C12 C 1.1743(3) 0.0052(4) 1.0333(3) 0.036(2) Uani 1 1 d .
H12 H 1.1682 0.0364 1.0348 0.043 Uiso 1 1 calc R
C13 C 1.1567(3) 0.0595(3) 0.9424(3) 0.0295(17) Uani 1 1 d .
C19 C 0.8588(3) -0.0701(3) 0.9240(3) 0.0270(16) Uani 1 1 d .
C24 C 0.8266(3) -0.1020(3) 0.9168(3) 0.0342(19) Uani 1 1 d .
H24 H 0.8354 -0.1313 0.9081 0.041 Uiso 1 1 calc R
C1 C 1.1382(3) -0.0245(3) 0.9028(3) 0.0325(19) Uani 1 1 d .
C20 C 0.8456(3) -0.0280(3) 0.9370(4) 0.037(2) Uani 1 1 d .
H20 H 0.8674 -0.0055 0.9422 0.044 Uiso 1 1 calc R
C18 C 1.1333(4) 0.0961(4) 0.9261(3) 0.040(2) Uani 1 1 d .
H18 H 1.1016 0.0956 0.9244 0.048 Uiso 1 1 calc R
C7 C 1.1597(3) -0.0199(3) 0.9966(3) 0.0270(16) Uani 1 1 d .
C5 C 1.1895(5) -0.0554(6) 0.8489(5) 0.074(5) Uani 1 1 d .
H5 H 1.2193 -0.0616 0.8398 0.088 Uiso 1 1 calc R
C14 C 1.2035(3) 0.0615(4) 0.9456(4) 0.041(2) Uani 1 1 d .
H14 H 1.2197 0.0368 0.9574 0.049 Uiso 1 1 calc R
C3 C 1.1107(5) -0.0604(4) 0.8363(4) 0.050(3) Uani 1 1 d .
H3 H 1.0864 -0.0701 0.8184 0.060 Uiso 1 1 calc R
C11 C 1.1977(4) -0.0157(4) 1.0672(3) 0.042(2) Uani 1 1 d .
H11 H 1.2089 0.0015 1.0914 0.051 Uiso 1 1 calc R
C10 C 1.2051(4) -0.0608(5) 1.0665(4) 0.048(3) Uani 1 1 d .
H10 H 1.2209 -0.0748 1.0902 0.058 Uiso 1 1 calc R
C21 C 0.8006(4) -0.0182(4) 0.9426(4) 0.044(2) Uani 1 1 d .
H21 H 0.7917 0.0111 0.9511 0.053 Uiso 1 1 calc R
C2 C 1.1028(4) -0.0387(3) 0.8762(3) 0.036(2) Uani 1 1 d .
H2 H 1.0730 -0.0335 0.8856 0.043 Uiso 1 1 calc R
C4 C 1.1537(5) -0.0680(4) 0.8225(4) 0.055(3) Uani 1 1 d .
H4 H 1.1590 -0.0821 0.7945 0.066 Uiso 1 1 calc R
C23 C 0.7814(3) -0.0927(4) 0.9219(4) 0.041(2) Uani 1 1 d .
H23 H 0.7595 -0.1150 0.9159 0.049 Uiso 1 1 calc R
C22 C 0.7689(4) -0.0505(4) 0.9358(4) 0.045(2) Uani 1 1 d .
H22 H 0.7382 -0.0439 0.9408 0.054 Uiso 1 1 calc R
C9 C 1.1895(4) -0.0859(4) 1.0308(5) 0.049(3) Uani 1 1 d .
H9 H 1.1944 -0.1172 1.0300 0.059 Uiso 1 1 calc R
C15 C 1.2260(4) 0.0991(4) 0.9317(5) 0.051(3) Uani 1 1 d .
H15 H 1.2576 0.1000 0.9337 0.061 Uiso 1 1 calc R
C17 C 1.1572(5) 0.1339(4) 0.9121(4) 0.045(2) Uani 1 1 d .
H17 H 1.1414 0.1589 0.9006 0.054 Uiso 1 1 calc R
C8 C 1.1668(4) -0.0653(3) 0.9965(4) 0.038(2) Uani 1 1 d .
H8 H 1.1558 -0.0828 0.9723 0.046 Uiso 1 1 calc R
C6 C 1.1811(4) -0.0335(6) 0.8892(5) 0.069(5) Uani 1 1 d .
H6 H 1.2055 -0.0247 0.9076 0.083 Uiso 1 1 calc R
C16 C 1.2030(5) 0.1356(4) 0.9147(4) 0.052(3) Uani 1 1 d .
H16 H 1.2188 0.1614 0.9051 0.062 Uiso 1 1 calc R

loop_
_atom_site_aniso_label
_atom_site_aniso_U_11
_atom_site_aniso_U_22
_atom_site_aniso_U_33
_atom_site_aniso_U_23
_atom_site_aniso_U_13
_atom_site_aniso_U_12
I2 0.0282(3) 0.0266(3) 0.0260(3) 0.0018(2) -0.00156(19) -0.0004(2)
I1 0.0292(2) 0.0292(2) 0.0292(2) -0.0028(2) -0.0028(2) -0.0028(2)
Cu1 0.0311(4) 0.0311(4) 0.0311(4) -0.0021(4) -0.0021(4) -0.0021(4)
Cu2 0.0230(5) 0.0414(6) 0.0311(5) 0.0006(5) 0.0017(4) 0.0018(4)
P1 0.0270(7) 0.0270(7) 0.0270(7) -0.0007(8) -0.0007(8) -0.0007(8)
P2 0.0219(9) 0.0305(10) 0.0255(10) -0.0012(8) 0.0003(7) -0.0005(8)
C12 0.033(4) 0.043(5) 0.031(4) -0.006(4) -0.005(4) 0.000(4)
C13 0.028(4) 0.032(4) 0.029(4) -0.004(3) 0.001(3) 0.001(3)
C19 0.028(4) 0.028(4) 0.025(4) 0.001(3) -0.002(3) 0.000(3)
C24 0.031(4) 0.035(5) 0.036(5) 0.000(4) -0.001(4) -0.005(4)
C1 0.028(4) 0.038(5) 0.031(4) -0.004(4) 0.002(3) -0.009(4)
C20 0.035(5) 0.034(5) 0.041(5) -0.006(4) -0.003(4) 0.003(4)
C18 0.044(5) 0.043(5) 0.033(5) 0.000(4) 0.007(4) 0.007(4)
C7 0.020(4) 0.035(4) 0.026(4) -0.003(3) 0.000(3) -0.001(3)
C5 0.057(8) 0.099(12) 0.066(9) -0.043(9) 0.029(7) -0.023(8)
C14 0.032(5) 0.038(5) 0.053(6) 0.003(5) 0.004(4) -0.008(4)
C3 0.066(8) 0.039(6) 0.044(6) -0.021(5) -0.015(5) 0.012(5)
C11 0.038(5) 0.064(7) 0.026(4) 0.000(4) -0.006(4) 0.005(5)
C10 0.033(5) 0.074(8) 0.037(5) 0.008(5) -0.007(4) 0.007(5)
C21 0.040(5) 0.034(5) 0.058(7) -0.005(5) -0.009(5) 0.008(4)
C2 0.043(5) 0.028(4) 0.038(5) -0.009(4) -0.013(4) 0.002(4)
C4 0.085(10) 0.047(6) 0.032(5) -0.017(5) 0.010(6) -0.006(6)
C23 0.026(4) 0.045(6) 0.052(6) 0.006(5) -0.006(4) -0.004(4)
C22 0.033(5) 0.053(6) 0.048(6) 0.003(5) 0.000(4) 0.005(5)
C9 0.046(6) 0.041(6) 0.060(7) 0.005(5) -0.011(5) 0.004(5)
C15 0.041(6) 0.046(6) 0.064(8) -0.003(5) 0.011(5) -0.013(5)
C17 0.063(7) 0.032(5) 0.040(6) -0.001(4) 0.000(5) -0.003(5)
C8 0.034(5) 0.036(5) 0.045(6) 0.004(4) -0.006(4) 0.003(4)
C6 0.033(6) 0.107(12) 0.067(8) -0.057(9) 0.009(5) -0.008(6)
C16 0.085(9) 0.033(5) 0.037(5) 0.005(4) 0.021(6) -0.023(5)

loop_
_atom_type_symbol
_atom_type_description
_atom_type_scat_dispersion_real
_atom_type_scat_dispersion_imag
_atom_type_scat_source
C C 0.0021 0.0016 'International Tables Vol C Tables 4.2.6.8 and 6.1.1.4'
H H 0.0000 0.0000 'International Tables Vol C Tables 4.2.6.8 and 6.1.1.4'
Cu Cu 0.2614 1.2674 'International Tables Vol C Tables 4.2.6.8 and 6.1.1.4'
I I -0.7268 1.8135 'International Tables Vol C Tables 4.2.6.8 and 6.1.1.4'
P P 0.0905 0.0944 'International Tables Vol C Tables 4.2.6.8 and 6.1.1.4'

loop_
_geom_angle_atom_site_label_1
_geom_angle_atom_site_label_2
_geom_angle_atom_site_label_3
_geom_angle
_geom_angle_site_symmetry_1
_geom_angle_site_symmetry_3
Cu2 I2 Cu1 71.85(4) . .
Cu2 I2 Cu2 63.83(5) . 17_546
Cu1 I2 Cu2 69.44(4) . 17_546
Cu2 I2 I2 38.56(3) . 9_645
Cu1 I2 I2 37.33(2) . 9_645
Cu2 I2 I2 73.85(2) 17_546 9_645
Cu2 I2 I1 33.30(3) . .
Cu1 I2 I1 79.37(4) . .
Cu2 I2 I1 34.65(3) 17_546 .
I2 I2 I1 61.063(8) 9_645 .
Cu2 I1 Cu2 64.65(4) . 17_546
Cu2 I1 Cu2 64.65(4) . 9_645
Cu2 I1 Cu2 64.65(4) 17_546 9_645
Cu2 I1 I2 32.56(3) . .
Cu2 I1 I2 36.26(3) 17_546 .
Cu2 I1 I2 72.05(3) 9_645 .
P1 Cu1 I2 113.34(4) . 9_645
P1 Cu1 I2 113.34(4) . .
I2 Cu1 I2 105.35(5) 9_645 .
P1 Cu1 I2 113.33(4) . 17_546
I2 Cu1 I2 105.35(5) 9_645 17_546
I2 Cu1 I2 105.35(5) . 17_546
P1 Cu1 Cu2 148.11(3) . .
I2 Cu1 Cu2 56.44(4) 9_645 .
I2 Cu1 Cu2 52.84(4) . .
I2 Cu1 Cu2 98.50(6) 17_546 .
P2 Cu2 I2 120.38(8) . .
P2 Cu2 I1 106.66(7) . .
I2 Cu2 I1 114.13(5) . .
P2 Cu2 I2 99.74(8) . 9_645
I2 Cu2 I2 105.47(5) . 9_645
I1 Cu2 I2 109.09(4) . 9_645
P2 Cu2 Cu2 130.95(9) . 9_645
I2 Cu2 Cu2 107.60(4) . 9_645
I1 Cu2 Cu2 57.68(2) . 9_645
I2 Cu2 Cu2 55.36(4) 9_645 9_645
P2 Cu2 Cu2 155.47(8) . 17_546
I2 Cu2 Cu2 60.81(4) . 17_546
I1 Cu2 Cu2 57.68(2) . 17_546
I2 Cu2 Cu2 103.32(4) 9_645 17_546
Cu2 Cu2 Cu2 60.0 9_645 17_546
P2 Cu2 Cu1 140.35(8) . .
I2 Cu2 Cu1 55.31(3) . .
I1 Cu2 Cu1 109.99(4) . .
I2 Cu2 Cu1 54.11(2) 9_645 .
Cu2 Cu2 Cu1 62.78(2) 9_645 .
Cu2 Cu2 Cu1 62.78(2) 17_546 .
C19 P1 C19 103.2(3) 17_546 9_645
C19 P1 C19 103.2(3) 17_546 .
C19 P1 C19 103.2(3) 9_645 .
C19 P1 Cu1 115.1(3) 17_546 .
C19 P1 Cu1 115.1(3) 9_645 .
C19 P1 Cu1 115.1(3) . .
C13 P2 C7 103.6(4) . .
C13 P2 C1 101.1(4) . .
C7 P2 C1 103.5(4) . .
C13 P2 Cu2 119.3(3) . .
C7 P2 Cu2 109.5(3) . .
C1 P2 Cu2 117.8(3) . .
C11 C12 C7 119.2(10) . .
C18 C13 C14 119.5(10) . .
C18 C13 P2 118.6(7) . .
C14 C13 P2 121.5(8) . .
C24 C19 C20 118.6(9) . .
C24 C19 P1 124.0(7) . .
C20 C19 P1 117.4(7) . .
C19 C24 C23 121.8(10) . .
C6 C1 C2 118.7(10) . .
C6 C1 P2 122.3(8) . .
C2 C1 P2 118.9(8) . .
C19 C20 C21 120.4(10) . .
C13 C18 C17 118.8(11) . .
C8 C7 C12 119.1(9) . .
C8 C7 P2 122.0(7) . .
C12 C7 P2 118.5(7) . .
C4 C5 C6 118.9(13) . .
C15 C14 C13 120.1(11) . .
C4 C3 C2 120.0(11) . .
C10 C11 C12 121.2(10) . .
C11 C10 C9 119.4(10) . .
C22 C21 C20 120.4(10) . .
C3 C2 C1 120.6(11) . .
C3 C4 C5 120.6(11) . .
C22 C23 C24 118.7(10) . .
C21 C22 C23 120.1(10) . .
C8 C9 C10 120.0(11) . .
C14 C15 C16 120.9(12) . .
C16 C17 C18 121.6(11) . .
C7 C8 C9 121.0(11) . .
C1 C6 C5 121.2(12) . .
C17 C16 C15 119.0(10) . .

loop_
_geom_bond_atom_site_label_1
_geom_bond_atom_site_label_2
_geom_bond_distance
_geom_bond_site_symmetry_2
I2 Cu2 2.6246(13) .
I2 Cu1 2.7077(10) .
I2 Cu2 2.7852(14) 17_546
I2 I2 4.3063(10) 9_645
I2 I1 4.4501(10) .
I1 Cu2 2.6774(14) .
I1 Cu2 2.6774(14) 17_546
I1 Cu2 2.6774(14) 9_645
Cu1 P1 2.257(4) .
Cu1 I2 2.7077(10) 9_645
Cu1 I2 2.7077(10) 17_546
Cu1 Cu2 3.129(2) .
Cu2 P2 2.247(2) .
Cu2 I2 2.7852(14) 9_645
Cu2 Cu2 2.863(2) 9_645
Cu2 Cu2 2.863(2) 17_546
P1 C19 1.843(9) 17_546
P1 C19 1.843(9) 9_645
P1 C19 1.843(9) .
P2 C13 1.829(10) .
P2 C7 1.831(9) .
P2 C1 1.838(10) .
C12 C11 1.382(14) .
C12 C7 1.399(13) .
C13 C18 1.390(14) .
C13 C14 1.405(13) .
C19 C24 1.374(13) .
C19 C20 1.377(13) .
C24 C23 1.389(14) .
C1 C6 1.372(15) .
C1 C2 1.391(13) .
C20 C21 1.386(15) .
C18 C17 1.399(16) .
C7 C8 1.373(13) .
C5 C4 1.38(2) .
C5 C6 1.395(17) .
C14 C15 1.373(15) .
C3 C4 1.37(2) .
C3 C2 1.379(15) .
C11 C10 1.366(18) .
C10 C9 1.386(18) .
C21 C22 1.369(16) .
C23 C22 1.381(17) .
C9 C8 1.374(15) .
C15 C16 1.386(19) .
C17 C16 1.37(2) .
